data_7252095
loop_
_publ_author_name
'Meng, Jiantao'
'Su, Yahui'
'Zhu, Hang'
'Chen, Wenrui'
'Chen, An'
'Su, Yuan'
'Cai, Ting'

_publ_section_title
;
 Continuous Control of Thermal Responses in Dynamic Crystals via Solid
 Solution Engineering
;
_journal_name_full CrystEngComm
_journal_paper_doi 10.1039/D6CE00302H
_journal_year 2026
_chemical_formula_moiety 'C10 H16 N5 O3, 2(C10 H15 N5 O3)'
_chemical_formula_sum 'C30 H46 N15 O9'
_chemical_formula_weight 760.82
_space_group_crystal_system monoclinic
_space_group_IT_number 14
_space_group_name_Hall '-P 2yn'
_space_group_name_H-M_alt 'P 1 21/n 1'
_atom_sites_solution_hydrogens geom
_audit_creation_date 2023-11-21
_audit_creation_method
;
Olex2 1.2
(compiled 2018.05.29 svn.r3508 for OlexSys, GUI svn.r5506)
;
_audit_update_record
;
2026-01-05 deposited with the CCDC.	2026-06-08 downloaded from the CCDC.
;
_cell_angle_alpha 90
_cell_angle_beta 93.007(2)
_cell_angle_gamma 90
_cell_formula_units_Z 4
_cell_length_a 13.6410(5)
_cell_length_b 11.0691(4)
_cell_length_c 23.4349(9)
_cell_measurement_reflns_used 6291
_cell_measurement_temperature 490(2)
_cell_measurement_theta_max 67.157
_cell_measurement_theta_min 3.668
_cell_volume 3533.6(2)
_computing_cell_refinement 'SAINT V8.40B (?, 2016)'
_computing_data_reduction 'SAINT V8.40B (?, 2016)'
_computing_molecular_graphics 'Olex2 (Dolomanov et al., 2009)'
_computing_publication_material 'Olex2 (Dolomanov et al., 2009)'
_computing_structure_refinement 'ShelXL (Sheldrick, 2015)'
_computing_structure_solution 'SHELXT 2018/2 (Sheldrick, 2018)'
_diffrn_ambient_temperature 490.0
_diffrn_measured_fraction_theta_full 0.990
_diffrn_measured_fraction_theta_max 0.990
_diffrn_measurement_device_type 'Bruker APEX-II CCD'
_diffrn_measurement_method '\f and \w scans'
_diffrn_radiation_type CuK\a
_diffrn_radiation_wavelength 1.54178
_diffrn_reflns_av_R_equivalents 0.0526
_diffrn_reflns_av_unetI/netI 0.0452
_diffrn_reflns_Laue_measured_fraction_full 0.990
_diffrn_reflns_Laue_measured_fraction_max 0.990
_diffrn_reflns_limit_h_max 16
_diffrn_reflns_limit_h_min -16
_diffrn_reflns_limit_k_max 13
_diffrn_reflns_limit_k_min -12
_diffrn_reflns_limit_l_max 28
_diffrn_reflns_limit_l_min -22
_diffrn_reflns_number 29340
_diffrn_reflns_point_group_measured_fraction_full 0.990
_diffrn_reflns_point_group_measured_fraction_max 0.990
_diffrn_reflns_theta_full 67.679
_diffrn_reflns_theta_max 68.364
_diffrn_reflns_theta_min 3.668
_diffrn_standards_number 0
_exptl_absorpt_coefficient_mu 0.912
_exptl_absorpt_correction_T_max 0.7531
_exptl_absorpt_correction_T_min 0.5368
_exptl_absorpt_correction_type multi-scan
_exptl_absorpt_process_details
'SADABS-2016/2 (Bruker,2016/2) was used for absorption correction. wR2(int) was 0.1581 before and 0.0998 after correction. The Ratio of minimum to maximum transmission is 0.7128. The \l/2 correction factor is Not present.'
_exptl_crystal_colour 'clear light colourless'
_exptl_crystal_colour_lustre clear
_exptl_crystal_colour_modifier light
_exptl_crystal_colour_primary colourless
_exptl_crystal_density_diffrn 1.430
_exptl_crystal_description block
_exptl_crystal_F_000 1612
_exptl_crystal_size_max 0.25
_exptl_crystal_size_mid 0.12
_exptl_crystal_size_min 0.1
_refine_diff_density_max 0.473
_refine_diff_density_min -0.417
_refine_diff_density_rms 0.057
_refine_ls_extinction_method none
_refine_ls_goodness_of_fit_ref 1.053
_refine_ls_hydrogen_treatment constr
_refine_ls_matrix_type full
_refine_ls_number_parameters 493
_refine_ls_number_reflns 6420
_refine_ls_number_restraints 24
_refine_ls_restrained_S_all 1.062
_refine_ls_R_factor_all 0.1156
_refine_ls_R_factor_gt 0.0874
_refine_ls_shift/su_max 0.001
_refine_ls_shift/su_mean 0.000
_refine_ls_structure_factor_coef Fsqd
_refine_ls_weighting_details 'w=1/[\s^2^(Fo^2^)+(0.1932P)^2^+0.2773P] where P=(Fo^2^+2Fc^2^)/3'
_refine_ls_weighting_scheme calc
_refine_ls_wR_factor_gt 0.2672
_refine_ls_wR_factor_ref 0.3027
_reflns_Friedel_coverage 0.000
_reflns_number_gt 3935
_reflns_number_total 6420
_reflns_threshold_expression 'I > 2\s(I)'
_cod_data_source_file d6ce00302h12.cif
_cod_data_source_block cu_p_g_490k_1_0m_a
_cod_database_code 7252095
_shelx_shelxl_version_number 2016/6
_shelx_space_group_comment
;
The symmetry employed for this shelxl refinement is uniquely defined
by the following loop, which should always be used as a source of
symmetry information in preference to the above space-group names.
They are only intended as comments.
;
_olex2_refinement_description
;
1. Fixed Uiso
 At 1.2 times of:
  All C(H) groups, All C(H,H) groups, All N(H) groups, All N(H,H) groups
 At 1.5 times of:
  All O(H) groups
2. Uiso/Uaniso restraints and constraints
Uanis(C2) \\sim Ueq, Uanis(C12) \\sim Ueq, Uanis(C12) \\sim Ueq, Uanis(C12)
\\sim Ueq, Uanis(C46) \\sim Ueq, Uanis(C14) \\sim Ueq, Uanis(C14) \\sim Ueq,
Uanis(C14) \\sim Ueq: with sigma of 0.01 and sigma for terminal atoms of 0.02
3.a Ternary CH refined with riding coordinates:
 C12(H12), C29(H29), C46(H46)
3.b Secondary CH2 refined with riding coordinates:
 C00H(H00A,H00B), C00I(H00C,H00D), C010(H01A,H01B), C11(H11A,H11B), C14(H14A,
 H14B), C13(H13A,H13B), C28(H28A,H28B), C30(H30A,H30B), C31(H31A,H31B),
 C45(H45A,H45B), C48(H48A,H48B), C2(H2A,H2B)
3.c Aromatic/amide H refined with riding coordinates:
 N4(H4), N3(H3), C10(H10), N20(H20), C27(H27), N36(H36), C44(H44)
3.d X=CH2 refined with riding coordinates:
 N1(H1A,H1B), N18(H18A,H18B), N34(H34A,H34B)
3.e Idealised tetrahedral OH refined as rotating group:
 O32(H32), O33(H33), O49(H49), O1(H1), O2(H2), O0AA(H0AA)
;
_olex2_submission_special_instructions 'No special instructions were received'

loop_
_space_group_symop_operation_xyz
'x, y, z'
'-x+1/2, y+1/2, -z+1/2'
'-x, -y, -z'
'x-1/2, -y-1/2, z-1/2'

loop_
_atom_site_label
_atom_site_type_symbol
_atom_site_fract_x
_atom_site_fract_y
_atom_site_fract_z
_atom_site_U_iso_or_equiv
_atom_site_adp_type
_atom_site_occupancy
_atom_site_site_symmetry_order
_atom_site_calc_flag
_atom_site_refinement_flags_posn
_atom_site_refinement_flags_adp
_atom_site_refinement_flags_occupancy
_atom_site_disorder_assembly
_atom_site_disorder_group
N1 N 0.7674(2) 0.4344(3) 0.39357(16) 0.1103(10) Uani 1 1 d . . . . .
H1A H 0.826016 0.410145 0.387989 0.132 Uiso 1 1 calc R . . . .
H1B H 0.721192 0.382530 0.397329 0.132 Uiso 1 1 calc R . . . .
N4 N 0.65361(19) 0.5842(3) 0.40479(12) 0.0855(7) Uani 1 1 d . . . . .
H4 H 0.612592 0.526399 0.409207 0.103 Uiso 1 1 calc R . . . .
N3 N 0.6895(2) 0.9106(3) 0.40128(14) 0.0977(9) Uani 1 1 d . . . . .
H3 H 0.639101 0.955967 0.405279 0.117 Uiso 1 1 calc R . . . .
C6 C 0.6173(2) 0.6999(3) 0.40689(15) 0.0840(9) Uani 1 1 d . . . . .
N5 N 0.8410(2) 0.8488(3) 0.38871(12) 0.0901(8) Uani 1 1 d . . . . .
C7 C 0.6926(2) 0.7853(3) 0.40175(14) 0.0813(8) Uani 1 1 d . . . . .
N008 N 0.8189(2) 0.6319(3) 0.39064(12) 0.0861(8) Uani 1 1 d . . . . .
C8 C 0.7860(2) 0.7478(3) 0.39348(13) 0.0797(8) Uani 1 1 d . . . . .
C9 C 0.7481(2) 0.5522(3) 0.39640(14) 0.0821(8) Uani 1 1 d . . . . .
C00H C 0.1635(2) 0.5978(4) 0.26942(14) 0.0897(10) Uani 1 1 d . . . . .
H00A H 0.154070 0.532526 0.296189 0.108 Uiso 1 1 calc R . . . .
H00B H 0.141307 0.671878 0.286720 0.108 Uiso 1 1 calc R . . . .
C00I C 0.1853(2) 0.3312(4) 0.39990(13) 0.0853(9) Uani 1 1 d . . . . .
H00C H 0.208687 0.259336 0.381214 0.102 Uiso 1 1 calc R . . . .
H00D H 0.194963 0.399098 0.374636 0.102 Uiso 1 1 calc R . . . .
C010 C 1.0031(3) 0.8350(4) 0.43569(15) 0.1005(11) Uani 1 1 d . . . . .
H01A H 0.984026 0.758851 0.452298 0.121 Uiso 1 1 calc R . . . .
H01B H 0.987040 0.898955 0.461925 0.121 Uiso 1 1 calc R . . . .
C10 C 0.7788(3) 0.9446(4) 0.39352(17) 0.0989(11) Uani 1 1 d . . . . .
H10 H 0.798261 1.024967 0.391477 0.119 Uiso 1 1 calc R . . . .
C11 C 0.9461(3) 0.8531(4) 0.38087(16) 0.0993(11) Uani 1 1 d . . . . .
H11A H 0.962888 0.930689 0.364834 0.119 Uiso 1 1 calc R . . . .
H11B H 0.963294 0.790740 0.354081 0.119 Uiso 1 1 calc R . . . .
C12 C 1.1129(3) 0.8345(4) 0.42907(19) 0.1067(12) Uani 1 1 d . U . . .
H12 H 1.121807 0.783060 0.395696 0.128 Uiso 1 1 calc R . . . .
C14 C 1.1576(6) 0.9550(8) 0.4134(3) 0.182(3) Uani 1 1 d . U . . .
H14A H 1.220730 0.942062 0.397140 0.218 Uiso 1 1 calc R . . . .
H14B H 1.114951 0.995941 0.385163 0.218 Uiso 1 1 calc R . . . .
C13 C 1.1628(4) 0.7698(7) 0.4764(3) 0.168(3) Uani 1 1 d . . . . .
H13A H 1.151935 0.812008 0.511734 0.202 Uiso 1 1 calc R . . . .
H13B H 1.134512 0.689707 0.479032 0.202 Uiso 1 1 calc R . . . .
N19 N 0.5388(2) 0.0823(3) 0.41982(12) 0.0862(8) Uani 1 1 d . . . . .
N18 N 0.4252(2) -0.0675(3) 0.43352(15) 0.1096(10) Uani 1 1 d . . . . .
H18A H 0.367332 -0.092413 0.440454 0.132 Uiso 1 1 calc R . . . .
H18B H 0.471060 -0.118803 0.427833 0.132 Uiso 1 1 calc R . . . .
N20 N 0.37539(19) 0.1307(3) 0.44011(12) 0.0860(8) Uani 1 1 d . . . . .
H20 H 0.316297 0.110976 0.447235 0.103 Uiso 1 1 calc R . . . .
N21 N 0.35091(19) 0.3481(3) 0.44437(12) 0.0838(7) Uani 1 1 d . . . . .
N22 N 0.5015(2) 0.4117(3) 0.42706(14) 0.0930(8) Uani 1 1 d . . . . .
C23 C 0.4441(2) 0.0514(3) 0.43158(14) 0.0829(9) Uani 1 1 d . . . . .
C24 C 0.4054(2) 0.2458(3) 0.43673(13) 0.0802(8) Uani 1 1 d . . . . .
C25 C 0.4985(2) 0.2867(3) 0.42615(14) 0.0839(9) Uani 1 1 d . . . . .
C26 C 0.5718(2) 0.2001(3) 0.41746(14) 0.0824(8) Uani 1 1 d . . . . .
C27 C 0.4118(3) 0.4429(3) 0.43813(16) 0.0928(10) Uani 1 1 d . . . . .
H27 H 0.391881 0.522821 0.441383 0.111 Uiso 1 1 calc R . . . .
C28 C 0.2458(2) 0.3504(4) 0.45342(14) 0.0901(10) Uani 1 1 d . . . . .
H28A H 0.228955 0.427765 0.469709 0.108 Uiso 1 1 calc R . . . .
H28B H 0.230661 0.288026 0.480671 0.108 Uiso 1 1 calc R . . . .
C29 C 0.0766(3) 0.3172(4) 0.40766(15) 0.0898(9) Uani 1 1 d . . . . .
H29 H 0.069448 0.254307 0.436579 0.108 Uiso 1 1 calc R . . . .
C30 C 0.0281(3) 0.4288(5) 0.4293(2) 0.1221(15) Uani 1 1 d . . . . .
H30A H -0.037570 0.408793 0.440235 0.146 Uiso 1 1 calc R . . . .
H30B H 0.064989 0.457848 0.463119 0.146 Uiso 1 1 calc R . . . .
C31 C 0.0262(3) 0.2720(5) 0.35371(19) 0.1144(13) Uani 1 1 d . . . . .
H31A H 0.035036 0.329818 0.323313 0.137 Uiso 1 1 calc R . . . .
H31B H 0.055818 0.196284 0.342901 0.137 Uiso 1 1 calc R . . . .
O32 O 0.0227(3) 0.5177(4) 0.3894(3) 0.1736(17) Uani 1 1 d . . . . .
H32 H -0.033272 0.544882 0.386898 0.260 Uiso 1 1 calc GR . . . .
O33 O -0.0753(2) 0.2541(5) 0.36009(17) 0.1547(15) Uani 1 1 d . . . . .
H33 H -0.099867 0.222225 0.331173 0.232 Uiso 1 1 calc GR . . . .
N34 N -0.0797(2) 0.9915(3) 0.22912(16) 0.1091(10) Uani 1 1 d . . . . .
H34A H -0.021109 1.016010 0.223578 0.131 Uiso 1 1 calc R . . . .
H34B H -0.126096 1.043078 0.232716 0.131 Uiso 1 1 calc R . . . .
O35 O -0.31600(17) 0.7062(3) 0.25014(13) 0.1075(8) Uani 1 1 d . . . . .
N36 N -0.19324(19) 0.8408(3) 0.24138(12) 0.0856(7) Uani 1 1 d . . . . .
H36 H -0.235073 0.897819 0.245652 0.103 Uiso 1 1 calc R . . . .
N37 N -0.02723(18) 0.7940(2) 0.22661(11) 0.0819(7) Uani 1 1 d . . . . .
N38 N -0.1551(2) 0.5135(3) 0.24119(13) 0.0883(8) Uani 1 1 d . . . . .
N39 N -0.00265(19) 0.5776(3) 0.22566(11) 0.0819(7) Uani 1 1 d . . . . .
C40 C -0.0985(2) 0.8738(3) 0.23212(14) 0.0818(8) Uani 1 1 d . . . . .
C41 C -0.2266(2) 0.7243(3) 0.24438(14) 0.0817(8) Uani 1 1 d . . . . .
C42 C -0.1520(2) 0.6372(3) 0.24043(14) 0.0792(8) Uani 1 1 d . . . . .
C43 C -0.0579(2) 0.6786(3) 0.23085(13) 0.0749(8) Uani 1 1 d . . . . .
C44 C -0.0648(3) 0.4822(3) 0.23209(15) 0.0912(9) Uani 1 1 d . . . . .
H44 H -0.044615 0.402132 0.230157 0.109 Uiso 1 1 calc R . . . .
C45 C 0.1018(2) 0.5742(4) 0.21591(15) 0.0919(10) Uani 1 1 d . . . . .
H45A H 0.116420 0.634293 0.187470 0.110 Uiso 1 1 calc R . . . .
H45B H 0.118316 0.495494 0.200942 0.110 Uiso 1 1 calc R . . . .
C46 C 0.2724(3) 0.6090(4) 0.25946(16) 0.0953(10) Uani 1 1 d . U . . .
H46 H 0.277897 0.666415 0.227938 0.114 Uiso 1 1 calc R . . . .
C48 C 0.3245(3) 0.6656(5) 0.3110(2) 0.1270(16) Uani 1 1 d . . . . .
H48A H 0.294738 0.743052 0.318766 0.152 Uiso 1 1 calc R . . . .
H48B H 0.317585 0.614097 0.344002 0.152 Uiso 1 1 calc R . . . .
O49 O 0.4240(3) 0.6821(5) 0.30200(19) 0.1635(16) Uani 1 1 d . . . . .
H49 H 0.451517 0.711109 0.330790 0.245 Uiso 1 1 calc GR . . . .
O1 O 1.2649(3) 0.7588(7) 0.4701(3) 0.211(2) Uani 1 1 d . . . . .
H1 H 1.288919 0.715448 0.495513 0.316 Uiso 1 1 calc GR . . . .
O2 O 1.1688(6) 1.0224(9) 0.4605(4) 0.270(3) Uani 1 1 d . . . . .
H2 H 1.124684 1.007083 0.481848 0.404 Uiso 1 1 calc GR . . . .
O0AA O 0.3274(3) 0.4152(5) 0.2844(3) 0.190(2) Uani 1 1 d . . . . .
H0AA H 0.385169 0.410464 0.295763 0.285 Uiso 1 1 calc GR . . . .
C2 C 0.3186(4) 0.4939(6) 0.2409(2) 0.1390(18) Uani 1 1 d . U . . .
H2A H 0.278747 0.458513 0.209793 0.167 Uiso 1 1 calc R . . . .
H2B H 0.383018 0.510988 0.227156 0.167 Uiso 1 1 calc R . . . .
O8 O 0.52893(18) 0.7172(2) 0.41193(13) 0.1100(9) Uani 1 1 d . . . . .
O11 O 0.65949(18) 0.2188(3) 0.40832(13) 0.1080(8) Uani 1 1 d . . . . .

loop_
_atom_site_aniso_label
_atom_site_aniso_U_11
_atom_site_aniso_U_22
_atom_site_aniso_U_33
_atom_site_aniso_U_23
_atom_site_aniso_U_13
_atom_site_aniso_U_12
N1 0.0677(18) 0.092(2) 0.171(3) -0.0067(19) 0.0049(18) 0.0109(15)
N4 0.0576(15) 0.0836(17) 0.1143(19) -0.0035(14) -0.0055(13) 0.0032(12)
N3 0.075(2) 0.0864(19) 0.131(2) 0.0032(16) -0.0088(16) 0.0098(14)
C6 0.0583(18) 0.084(2) 0.108(2) -0.0100(16) -0.0132(15) 0.0058(15)
N5 0.0691(17) 0.0953(19) 0.1052(18) 0.0095(15) -0.0034(13) -0.0075(15)
C7 0.0590(18) 0.084(2) 0.100(2) 0.0023(16) -0.0081(14) 0.0053(14)
N008 0.0621(15) 0.0940(19) 0.1014(17) -0.0014(14) -0.0036(12) 0.0056(14)
C8 0.0613(18) 0.093(2) 0.0832(18) 0.0028(15) -0.0081(13) -0.0060(16)
C9 0.0577(17) 0.087(2) 0.101(2) -0.0070(16) -0.0051(14) 0.0044(15)
C00H 0.0550(17) 0.125(3) 0.089(2) 0.0103(18) -0.0020(13) 0.0046(17)
C00I 0.0603(18) 0.112(2) 0.0834(19) 0.0052(16) 0.0009(13) 0.0070(16)
C010 0.069(2) 0.131(3) 0.102(2) 0.005(2) 0.0010(16) -0.010(2)
C10 0.078(2) 0.098(3) 0.120(3) 0.012(2) -0.0032(19) -0.004(2)
C11 0.072(2) 0.116(3) 0.111(2) 0.011(2) 0.0039(17) -0.0104(19)
C12 0.073(2) 0.121(3) 0.125(3) 0.008(2) -0.0020(19) -0.011(2)
C14 0.146(5) 0.225(7) 0.171(5) 0.027(5) -0.022(4) -0.001(5)
C13 0.092(4) 0.201(6) 0.208(6) 0.065(5) -0.030(4) -0.028(4)
N19 0.0649(16) 0.0927(19) 0.1000(18) -0.0015(14) -0.0043(12) -0.0008(13)
N18 0.075(2) 0.092(2) 0.162(3) 0.0024(19) 0.0091(18) 0.0005(16)
N20 0.0568(15) 0.093(2) 0.1079(19) 0.0004(14) 0.0013(12) 0.0002(14)
N21 0.0593(15) 0.0892(18) 0.1021(18) -0.0106(14) -0.0036(12) 0.0046(13)
N22 0.0699(18) 0.0852(18) 0.123(2) -0.0111(15) -0.0012(14) 0.0005(13)
C23 0.0650(19) 0.092(2) 0.090(2) 0.0001(16) -0.0052(14) 0.0022(17)
C24 0.0601(17) 0.095(2) 0.0847(19) -0.0047(15) -0.0062(13) 0.0033(16)
C25 0.0618(18) 0.090(2) 0.099(2) -0.0049(16) -0.0026(14) 0.0045(15)
C26 0.0562(17) 0.092(2) 0.098(2) -0.0040(16) -0.0052(14) 0.0037(15)
C27 0.074(2) 0.082(2) 0.121(3) -0.0132(18) -0.0069(18) 0.0048(17)
C28 0.0593(18) 0.111(3) 0.100(2) -0.0105(18) 0.0017(14) 0.0093(17)
C29 0.066(2) 0.108(3) 0.096(2) 0.0061(18) 0.0041(15) 0.0009(17)
C30 0.071(2) 0.155(4) 0.140(3) -0.030(3) 0.006(2) 0.006(3)
C31 0.076(2) 0.143(4) 0.123(3) -0.023(3) -0.011(2) 0.011(2)
O32 0.125(3) 0.127(3) 0.274(5) 0.028(3) 0.055(3) 0.017(2)
O33 0.079(2) 0.209(4) 0.174(3) -0.045(3) -0.0118(19) -0.008(2)
N34 0.0633(17) 0.083(2) 0.181(3) 0.0110(19) 0.0009(18) -0.0036(14)
O35 0.0525(13) 0.1034(18) 0.166(2) 0.0095(16) 0.0017(13) 0.0012(11)
N36 0.0572(15) 0.0838(18) 0.1149(19) 0.0063(14) -0.0039(13) 0.0084(12)
N37 0.0545(14) 0.0851(17) 0.1054(18) 0.0051(13) -0.0021(12) 0.0025(12)
N38 0.0625(16) 0.0841(18) 0.117(2) -0.0008(14) -0.0032(13) -0.0012(13)
N39 0.0555(14) 0.0912(18) 0.0981(17) -0.0026(13) -0.0062(11) 0.0059(13)
C40 0.0566(17) 0.087(2) 0.101(2) 0.0110(16) -0.0085(14) 0.0000(15)
C41 0.0535(17) 0.087(2) 0.103(2) 0.0074(16) -0.0078(14) -0.0002(14)
C42 0.0557(17) 0.087(2) 0.0937(19) 0.0018(15) -0.0062(13) 0.0022(15)
C43 0.0541(16) 0.085(2) 0.0844(18) 0.0017(14) -0.0092(12) -0.0010(14)
C44 0.072(2) 0.086(2) 0.114(2) -0.0026(18) -0.0100(17) 0.0043(17)
C45 0.0579(18) 0.115(3) 0.102(2) -0.0042(19) -0.0020(15) 0.0078(17)
C46 0.0613(19) 0.116(3) 0.108(2) 0.011(2) -0.0044(16) 0.0036(18)
C48 0.071(3) 0.149(4) 0.158(4) -0.019(3) -0.020(2) 0.005(3)
O49 0.080(2) 0.216(4) 0.192(3) -0.032(3) -0.017(2) -0.016(2)
O1 0.099(3) 0.287(7) 0.243(5) 0.078(5) -0.028(3) -0.013(3)
O2 0.185(7) 0.297(9) 0.329(9) -0.051(8) 0.036(6) 0.003(6)
O0AA 0.141(4) 0.159(4) 0.274(6) 0.035(4) 0.054(4) 0.014(3)
C2 0.091(3) 0.176(5) 0.149(4) -0.011(4) -0.006(3) 0.004(3)
O8 0.0569(14) 0.0998(17) 0.172(2) -0.0130(16) -0.0061(14) 0.0033(12)
O11 0.0610(15) 0.1036(18) 0.159(2) -0.0081(16) 0.0028(13) 0.0004(12)

loop_
_atom_type_symbol
_atom_type_description
_atom_type_scat_dispersion_real
_atom_type_scat_dispersion_imag
_atom_type_scat_source
C C 0.0181 0.0091 'International Tables Vol C Tables 4.2.6.8 and 6.1.1.4'
H H 0.0000 0.0000 'International Tables Vol C Tables 4.2.6.8 and 6.1.1.4'
N N 0.0311 0.0180 'International Tables Vol C Tables 4.2.6.8 and 6.1.1.4'
O O 0.0492 0.0322 'International Tables Vol C Tables 4.2.6.8 and 6.1.1.4'

loop_
_geom_angle_atom_site_label_1
_geom_angle_atom_site_label_2
_geom_angle_atom_site_label_3
_geom_angle
_geom_angle_site_symmetry_1
_geom_angle_site_symmetry_3
_geom_angle_publ_flag
C9 N4 C6 126.4(3) . . ?
C10 N3 C7 105.2(3) . . ?
N4 C6 C7 110.9(3) . . ?
O8 C6 N4 120.3(3) . . ?
O8 C6 C7 128.8(3) . . ?
C8 N5 C10 106.5(3) . . ?
C8 N5 C11 126.2(3) . . ?
C10 N5 C11 127.2(3) . . ?
N3 C7 C6 130.6(3) . . ?
C8 C7 N3 109.4(3) . . ?
C8 C7 C6 120.0(3) . . ?
C9 N008 C8 112.3(3) . . ?
N5 C8 C7 106.6(3) . . ?
N5 C8 N008 126.1(3) . . ?
N008 C8 C7 127.3(3) . . ?
N1 C9 N4 116.9(3) . . ?
N008 C9 N1 120.1(3) . . ?
N008 C9 N4 123.0(3) . . ?
C45 C00H C46 113.4(3) . . ?
C28 C00I C29 114.8(3) . . ?
C11 C010 C12 112.9(3) . . ?
N3 C10 N5 112.2(4) . . ?
N5 C11 C010 111.3(3) . . ?
C010 C12 C14 115.7(5) . . ?
C13 C12 C010 110.4(4) . . ?
C13 C12 C14 116.0(5) . . ?
O2 C14 C12 108.7(7) . . ?
O1 C13 C12 112.7(5) . . ?
C23 N19 C26 123.6(3) . . ?
C23 N20 C24 113.9(3) . . ?
C24 N21 C28 125.2(3) . . ?
C27 N21 C24 106.6(3) . . ?
C27 N21 C28 128.0(3) . . ?
C27 N22 C25 103.9(3) . . ?
N18 C23 N19 115.7(3) . . ?
N20 C23 N19 123.4(3) . . ?
N20 C23 N18 120.9(3) . . ?
N20 C24 N21 127.3(3) . . ?
N20 C24 C25 127.4(3) . . ?
N21 C24 C25 105.3(3) . . ?
N22 C25 C26 131.5(3) . . ?
C24 C25 N22 110.5(3) . . ?
C24 C25 C26 118.0(3) . . ?
N19 C26 C25 113.7(3) . . ?
O11 C26 N19 118.9(3) . . ?
O11 C26 C25 127.5(3) . . ?
N22 C27 N21 113.7(3) . . ?
N21 C28 C00I 112.5(3) . . ?
C30 C29 C00I 114.1(3) . . ?
C31 C29 C00I 110.1(3) . . ?
C31 C29 C30 111.8(4) . . ?
O32 C30 C29 111.8(4) . . ?
O33 C31 C29 111.5(3) . . ?
C41 N36 C40 125.3(3) . . ?
C40 N37 C43 113.1(3) . . ?
C44 N38 C42 103.5(3) . . ?
C43 N39 C44 106.0(3) . . ?
C43 N39 C45 126.1(3) . . ?
C44 N39 C45 127.9(3) . . ?
N34 C40 N36 117.1(3) . . ?
N37 C40 N34 120.2(3) . . ?
N37 C40 N36 122.7(3) . . ?
O35 C41 N36 119.0(3) . . ?
O35 C41 C42 127.6(3) . . ?
N36 C41 C42 113.4(3) . . ?
N38 C42 C41 131.3(3) . . ?
N38 C42 C43 111.1(3) . . ?
C43 C42 C41 117.5(3) . . ?
N37 C43 N39 126.6(3) . . ?
N37 C43 C42 128.0(3) . . ?
N39 C43 C42 105.4(3) . . ?
N38 C44 N39 114.1(3) . . ?
N39 C45 C00H 112.1(3) . . ?
C48 C46 C00H 109.6(3) . . ?
C2 C46 C00H 113.9(4) . . ?
C2 C46 C48 113.5(4) . . ?
O49 C48 C46 110.8(4) . . ?
O0AA C2 C46 110.8(5) . . ?

loop_
_geom_bond_atom_site_label_1
_geom_bond_atom_site_label_2
_geom_bond_distance
_geom_bond_site_symmetry_2
_geom_bond_publ_flag
N1 C9 1.334(5) . ?
N4 C6 1.375(4) . ?
N4 C9 1.361(4) . ?
N3 C7 1.387(5) . ?
N3 C10 1.297(5) . ?
C6 C7 1.406(5) . ?
C6 O8 1.232(4) . ?
N5 C8 1.354(4) . ?
N5 C10 1.367(5) . ?
N5 C11 1.455(4) . ?
C7 C8 1.364(5) . ?
N008 C8 1.362(4) . ?
N008 C9 1.320(4) . ?
C00H C45 1.496(5) . ?
C00H C46 1.521(4) . ?
C00I C28 1.480(5) . ?
C00I C29 1.512(4) . ?
C010 C11 1.480(5) . ?
C010 C12 1.514(5) . ?
C12 C14 1.520(9) . ?
C12 C13 1.458(7) . ?
C14 O2 1.335(9) . ?
C13 O1 1.413(7) . ?
N19 C23 1.378(4) . ?
N19 C26 1.381(5) . ?
N18 C23 1.342(5) . ?
N20 C23 1.307(4) . ?
N20 C24 1.342(4) . ?
N21 C24 1.371(4) . ?
N21 C27 1.351(5) . ?
N21 C28 1.461(4) . ?
N22 C25 1.384(5) . ?
N22 C27 1.310(5) . ?
C24 C25 1.382(5) . ?
C25 C26 1.407(5) . ?
C26 O11 1.244(4) . ?
C29 C30 1.502(6) . ?
C29 C31 1.494(5) . ?
C30 O32 1.356(7) . ?
C31 O33 1.413(5) . ?
N34 C40 1.330(5) . ?
O35 C41 1.250(4) . ?
N36 C40 1.372(4) . ?
N36 C41 1.371(4) . ?
N37 C40 1.325(4) . ?
N37 C43 1.350(4) . ?
N38 C42 1.370(5) . ?
N38 C44 1.308(4) . ?
N39 C43 1.357(4) . ?
N39 C44 1.367(5) . ?
N39 C45 1.455(4) . ?
C41 C42 1.409(5) . ?
C42 C43 1.391(4) . ?
C46 C48 1.505(6) . ?
C46 C2 1.496(7) . ?
C48 O49 1.396(5) . ?
O0AA C2 1.341(7) . ?
